data_4515803
loop_
_publ_author_name
'Messinis, Antonis M.'
'Batsanov, Andrei S.'
'Wright, William R. H.'
'Howard, Judith A. K.'
'Hanton, Martin J.'
'Dyer, Philip W.'

_publ_section_title
;
 Bis(Imido) Tungsten Complexes: Efficient Precatalysts for the Homogeneous
 Dimerization of Ethylene
;
_journal_issue 12
_journal_name_full 'ACS Catalysis'
_journal_page_first 11249
_journal_paper_doi 10.1021/acscatal.8b02202
_journal_volume 8
_journal_year 2018
_chemical_absolute_configuration ad
_chemical_formula_moiety 'C16 H14 Cl2 F6 N2 O2 W'
_chemical_formula_sum 'C16 H14 Cl2 F6 N2 O2 W'
_chemical_formula_weight 635.04
_space_group_crystal_system orthorhombic
_space_group_IT_number 19
_space_group_name_Hall 'P 2ac 2ab'
_space_group_name_H-M_alt 'P 21 21 21'
_atom_sites_solution_hydrogens geom
_atom_sites_solution_primary heavy
_atom_sites_solution_secondary difmap
_audit_creation_date 2017-10-27
_audit_creation_method
;
Olex2 1.2-beta
(compiled 2017.08.10 svn.r3458 for OlexSys, GUI svn.r5381)
;
_cell_angle_alpha 90
_cell_angle_beta 90
_cell_angle_gamma 90
_cell_formula_units_Z 4
_cell_length_a 12.0005(5)
_cell_length_b 12.4893(5)
_cell_length_c 13.5857(6)
_cell_measurement_reflns_used 3873
_cell_measurement_temperature 120
_cell_measurement_theta_max 27.506
_cell_measurement_theta_min 2.215
_cell_volume 2036.20(15)
_computing_cell_refinement 'SAINT v7.46A (Bruker, 2008)'
_computing_data_collection 'SMART v5.625 (Bruker, 2001)'
_computing_data_reduction 'SAINT v7.46A (Bruker, 2008)'
_computing_molecular_graphics 'Olex2 (Dolomanov et al., 2009)'
_computing_publication_material 'Olex2 (Dolomanov et al., 2009)'
_computing_structure_refinement 'ShelXL 2016/6 (Sheldrick, 2015)'
_computing_structure_solution 'SHELXS (Sheldrick, 2008)'
_diffrn_ambient_temperature 120
_diffrn_detector 'CCD area detector'
_diffrn_detector_area_resol_mean 5.6
_diffrn_detector_type 'Bruker SMART CCD 6000 area detector'
_diffrn_measured_fraction_theta_full 1.000
_diffrn_measured_fraction_theta_max 0.999
_diffrn_measurement_device 'three-circle diffractometer'
_diffrn_measurement_device_type 'Bruker SMART CCD 6000 area detector'
_diffrn_measurement_method '\w scans'
_diffrn_radiation_monochromator graphite
_diffrn_radiation_probe x-ray
_diffrn_radiation_type MoK\a
_diffrn_radiation_wavelength 0.71073
_diffrn_reflns_av_R_equivalents 0.0745
_diffrn_reflns_av_unetI/netI 0.0946
_diffrn_reflns_Laue_measured_fraction_full 1.000
_diffrn_reflns_Laue_measured_fraction_max 0.999
_diffrn_reflns_limit_h_max 15
_diffrn_reflns_limit_h_min -15
_diffrn_reflns_limit_k_max 16
_diffrn_reflns_limit_k_min -16
_diffrn_reflns_limit_l_max 17
_diffrn_reflns_limit_l_min -17
_diffrn_reflns_number 25431
_diffrn_reflns_point_group_measured_fraction_full 1.000
_diffrn_reflns_point_group_measured_fraction_max 0.999
_diffrn_reflns_theta_full 25.242
_diffrn_reflns_theta_max 27.535
_diffrn_reflns_theta_min 2.215
_diffrn_source 'sealed X-ray tube'
_diffrn_source_current 35.0
_diffrn_source_power 1.75
_diffrn_source_target Mo
_diffrn_source_voltage 50.0
_diffrn_standards_number 0
_exptl_absorpt_coefficient_mu 6.004
_exptl_absorpt_correction_T_max 0.4305
_exptl_absorpt_correction_T_min 0.2816
_exptl_absorpt_correction_type multi-scan
_exptl_absorpt_process_details
;
 TWINABS-2012/1 (Bruker,2012) was used for absorption correction.
 5591 single and  11294 composite reflections used for parameter fitting.
 For component 1:
 wR2(int) was 0.0949 before and 0.0749 after correction.
 The Ratio of minimum to maximum transmission not present.
 The \l/2 correction factor is Not present
;
_exptl_crystal_colour orange
_exptl_crystal_colour_primary orange
_exptl_crystal_density_diffrn 2.072
_exptl_crystal_density_method 'not measured'
_exptl_crystal_description block
_exptl_crystal_F_000 1208
_exptl_crystal_size_max 0.22
_exptl_crystal_size_mid 0.15
_exptl_crystal_size_min 0.13
_refine_diff_density_max 1.931
_refine_diff_density_min -1.399
_refine_diff_density_rms 0.194
_refine_ls_abs_structure_details
;
 Flack x determined using 1853 quotients [(I+)-(I-)]/[(I+)+(I-)]
 (Parsons and Flack, 2004). By classical hole-in-one fit to all 
 intensities, x= -0.003(14). Hooft parameter y = 0.013(6).
;
_refine_ls_abs_structure_Flack 0.022(7)
_refine_ls_extinction_method none
_refine_ls_goodness_of_fit_ref 1.062
_refine_ls_hydrogen_treatment constr
_refine_ls_matrix_type full
_refine_ls_number_parameters 265
_refine_ls_number_reflns 25431
_refine_ls_number_restraints 51
_refine_ls_restrained_S_all 1.061
_refine_ls_R_factor_all 0.0580
_refine_ls_R_factor_gt 0.0486
_refine_ls_shift/su_max 0.000
_refine_ls_shift/su_mean 0.000
_refine_ls_structure_factor_coef Fsqd
_refine_ls_weighting_details 'w=1/[\s^2^(Fo^2^)+(0.0470P)^2^+4.0460P] where P=(Fo^2^+2Fc^2^)/3'
_refine_ls_weighting_scheme calc
_refine_ls_wR_factor_gt 0.1290
_refine_ls_wR_factor_ref 0.1377
_reflns_Friedel_coverage 0.769
_reflns_Friedel_fraction_full 1.000
_reflns_Friedel_fraction_max 0.999
_reflns_number_gt 4308
_reflns_number_total 4692
_reflns_threshold_expression 'I > 2\s(I)'
_cod_data_source_file W-bisimido.cif
_cod_data_source_block 7_12srv022
_cod_database_code 4515803
_shelx_shelxl_version_number 2016/6
_shelx_space_group_comment
;
The symmetry employed for this shelxl refinement is uniquely defined
by the following loop, which should always be used as a source of
symmetry information in preference to the above space-group names.
They are only intended as comments.
;
_shelx_estimated_absorpt_t_max 0.509
_shelx_estimated_absorpt_t_min 0.352
_olex2_refinement_description
;
1. Twinned data refinement
 Scales: 0.7838(14)
 0.2162(14)
2. Fixed Uiso
 At 1.2 times of:
  All C(H) groups, All C(H,H) groups
 At 1.5 times of:
  All C(H,H,H) groups
3. Restrained distances
 C5-C6 \\sim C7-C6 \\sim C7-C8 \\sim C9-C8 \\sim C9-C10 \\sim C5-C10
 with sigma of 0.02
4. Rigid body (RIGU) restrains
 C5, C6, C7, C8, C9, C10
 with sigma for 1-2 distances of 0.004 and sigma for 1-3 distances of 0.004
5.a Secondary CH2 refined with riding coordinates:
 C2(H2A,H2B), C3(H3A,H3B)
5.b Aromatic/amide H refined with riding coordinates:
 C7(H7), C9(H9), C13(H13), C15(H15)
5.c Idealised Me refined as rotating group:
 C1(H1A,H1B,H1C), C4(H4A,H4B,H4C)
;
_twin_special_details
;
 Twin components were deconvoluted using CELL_NOW 2008/4 (Sheldrick, 2008a). 
Twin law: rotation by 180\% about reciprocal axis [0 0.852 1] and real axis 
[0 1 0.989]. Integrated using SAINT V7.46A to generate a combined raw intensity
file in MUL file. Reduced using TWINABS 2012/1 to generate structure factors in 
HKLF5 format, from all observations involving domains 1 and 2:
     6368 data (   1984 unique ) involve domain  1 only,  mean I/sigma  14.8
     6470 data (   1995 unique ) involve domain  2 only,  mean I/sigma   6.7
    12979 data (   4559 unique ) involve   2 domains,  mean I/sigma  14.5
;
_olex2_submission_special_instructions 'No special instructions were received'

loop_
_space_group_symop_operation_xyz
'x, y, z'
'-x+1/2, -y, z+1/2'
'x+1/2, -y+1/2, -z'
'-x, y+1/2, -z+1/2'

loop_
_atom_site_label
_atom_site_type_symbol
_atom_site_fract_x
_atom_site_fract_y
_atom_site_fract_z
_atom_site_U_iso_or_equiv
_atom_site_adp_type
_atom_site_occupancy
_atom_site_site_symmetry_order
_atom_site_calc_flag
_atom_site_refinement_flags_posn
_atom_site_refinement_flags_adp
W W 0.36831(6) 0.59759(6) 0.61996(5) 0.01915(18) Uani 1 1 d . .
Cl1 Cl 0.5342(4) 0.6239(4) 0.7115(4) 0.0289(12) Uani 1 1 d . .
Cl2 Cl 0.1925(4) 0.5205(4) 0.5815(4) 0.0248(10) Uani 1 1 d . .
F1 F 0.4478(10) 0.4304(9) 0.3565(8) 0.032(3) Uani 1 1 d . .
F2 F 0.5860(10) 0.6860(10) 0.1346(9) 0.037(3) Uani 1 1 d . .
F3 F 0.5103(10) 0.7825(9) 0.4614(9) 0.032(3) Uani 1 1 d . .
F4 F 0.2710(10) 0.7773(10) 0.4237(8) 0.033(3) Uani 1 1 d . .
F5 F 0.2077(11) 1.1384(10) 0.5014(10) 0.036(3) Uani 1 1 d . .
F6 F 0.3152(10) 0.8987(11) 0.7489(8) 0.033(3) Uani 1 1 d . .
O1 O 0.4015(11) 0.4222(10) 0.6641(9) 0.024(3) Uani 1 1 d . .
O2 O 0.3050(11) 0.5684(10) 0.7793(10) 0.024(3) Uani 1 1 d . .
N1 N 0.4312(12) 0.5805(13) 0.5041(11) 0.020(3) Uani 1 1 d . .
N2 N 0.3236(13) 0.7309(12) 0.6190(14) 0.026(3) Uani 1 1 d . .
C1 C 0.415(2) 0.3385(16) 0.5910(15) 0.033(5) Uani 1 1 d . .
H1A H 0.455940 0.366809 0.534396 0.049 Uiso 1 1 calc GR .
H1B H 0.341298 0.313648 0.569505 0.049 Uiso 1 1 calc GR .
H1C H 0.456225 0.278553 0.619794 0.049 Uiso 1 1 calc GR .
C2 C 0.335(2) 0.3838(16) 0.7459(15) 0.034(6) Uani 1 1 d . .
H2A H 0.366035 0.315500 0.771075 0.041 Uiso 1 1 calc R .
H2B H 0.257453 0.371462 0.724732 0.041 Uiso 1 1 calc R .
C3 C 0.3393(19) 0.4675(16) 0.8242(16) 0.033(5) Uani 1 1 d . .
H3A H 0.288296 0.448498 0.878780 0.040 Uiso 1 1 calc R .
H3B H 0.415738 0.473840 0.850893 0.040 Uiso 1 1 calc R .
C4 C 0.3056(18) 0.6528(17) 0.8508(14) 0.026(4) Uani 1 1 d . .
H4A H 0.285069 0.720400 0.818913 0.040 Uiso 1 1 calc GR .
H4B H 0.380302 0.659311 0.879291 0.040 Uiso 1 1 calc GR .
H4C H 0.251844 0.636506 0.902975 0.040 Uiso 1 1 calc GR .
C5 C 0.4733(14) 0.6055(16) 0.4124(12) 0.019(4) Uani 1 1 d D U
C6 C 0.4800(16) 0.5328(16) 0.3365(14) 0.023(4) Uani 1 1 d D U
C7 C 0.5165(17) 0.5560(16) 0.2428(15) 0.025(4) Uani 1 1 d D U
H7 H 0.517521 0.503551 0.192167 0.030 Uiso 1 1 calc R .
C8 C 0.5510(16) 0.6586(17) 0.2270(15) 0.027(5) Uani 1 1 d D U
C9 C 0.5502(16) 0.7380(16) 0.2978(14) 0.025(4) Uani 1 1 d D U
H9 H 0.575458 0.808609 0.284408 0.030 Uiso 1 1 calc R .
C10 C 0.5108(15) 0.7086(15) 0.3889(15) 0.025(4) Uani 1 1 d D U
C11 C 0.2948(16) 0.8328(15) 0.5888(14) 0.021(4) Uani 1 1 d . .
C12 C 0.2684(17) 0.8579(17) 0.4907(15) 0.024(4) Uani 1 1 d . .
C13 C 0.2389(17) 0.9598(15) 0.4590(15) 0.023(4) Uani 1 1 d . .
H13 H 0.219813 0.973784 0.392399 0.027 Uiso 1 1 calc R .
C14 C 0.2385(16) 1.0393(16) 0.5287(17) 0.025(5) Uani 1 1 d . .
C15 C 0.2641(16) 1.0221(15) 0.6263(18) 0.026(4) Uani 1 1 d . .
H15 H 0.262798 1.078707 0.672966 0.032 Uiso 1 1 calc R .
C16 C 0.2917(16) 0.9185(18) 0.6531(13) 0.024(4) Uani 1 1 d . .

loop_
_atom_site_aniso_label
_atom_site_aniso_U_11
_atom_site_aniso_U_22
_atom_site_aniso_U_33
_atom_site_aniso_U_23
_atom_site_aniso_U_13
_atom_site_aniso_U_12
W 0.0225(3) 0.0186(3) 0.0163(3) 0.0002(3) 0.0015(3) 0.0002(3)
Cl1 0.024(3) 0.036(3) 0.026(3) -0.007(2) -0.004(2) -0.001(2)
Cl2 0.025(3) 0.028(3) 0.021(2) -0.001(2) 0.0000(19) -0.003(2)
F1 0.045(7) 0.024(6) 0.027(7) -0.007(5) 0.011(5) -0.010(5)
F2 0.041(7) 0.049(8) 0.022(7) 0.006(6) 0.007(5) -0.007(6)
F3 0.041(7) 0.022(6) 0.033(7) -0.002(5) 0.011(5) -0.008(5)
F4 0.047(8) 0.031(7) 0.021(6) -0.007(6) -0.005(5) 0.005(6)
F5 0.042(8) 0.025(7) 0.041(8) 0.003(6) -0.005(6) 0.006(6)
F6 0.054(7) 0.026(6) 0.019(6) -0.005(6) -0.008(5) 0.000(7)
O1 0.035(8) 0.019(7) 0.019(6) -0.001(5) 0.003(5) 0.004(5)
O2 0.034(8) 0.017(7) 0.019(7) 0.005(5) 0.000(6) 0.005(6)
N1 0.023(8) 0.020(9) 0.018(8) -0.001(7) -0.007(6) -0.003(7)
N2 0.027(8) 0.026(8) 0.025(8) -0.007(9) -0.002(8) -0.007(6)
C1 0.055(14) 0.020(11) 0.024(11) -0.007(8) 0.004(9) 0.010(9)
C2 0.058(15) 0.023(12) 0.022(10) 0.011(9) 0.008(9) 0.007(9)
C3 0.052(16) 0.020(11) 0.027(12) 0.008(9) -0.005(10) 0.004(9)
C4 0.032(12) 0.031(11) 0.017(10) -0.004(8) 0.002(8) -0.002(9)
C5 0.016(8) 0.021(9) 0.021(8) 0.006(7) -0.001(6) 0.000(8)
C6 0.022(10) 0.023(10) 0.024(9) 0.004(8) -0.002(8) -0.009(8)
C7 0.024(11) 0.033(10) 0.019(9) -0.003(8) 0.001(8) -0.003(8)
C8 0.019(11) 0.038(11) 0.024(10) 0.013(8) 0.002(8) -0.003(9)
C9 0.021(10) 0.025(10) 0.027(10) 0.012(8) 0.007(8) -0.001(8)
C10 0.023(9) 0.023(9) 0.028(10) 0.001(9) 0.003(9) 0.000(7)
C11 0.018(9) 0.018(10) 0.027(10) 0.006(8) -0.002(7) -0.001(7)
C12 0.027(11) 0.025(11) 0.019(10) -0.004(8) 0.004(8) -0.002(8)
C13 0.030(11) 0.023(11) 0.016(10) 0.007(8) -0.005(8) 0.000(8)
C14 0.020(10) 0.017(11) 0.038(12) 0.004(9) 0.004(9) -0.001(8)
C15 0.033(11) 0.017(9) 0.029(11) -0.008(11) 0.002(10) -0.002(8)
C16 0.023(10) 0.033(12) 0.017(9) -0.003(9) 0.002(7) -0.003(9)

loop_
_atom_type_symbol
_atom_type_description
_atom_type_scat_dispersion_real
_atom_type_scat_dispersion_imag
_atom_type_scat_source
C C 0.0033 0.0016 'International Tables Vol C Tables 4.2.6.8 and 6.1.1.4'
H H 0.0000 0.0000 'International Tables Vol C Tables 4.2.6.8 and 6.1.1.4'
Cl Cl 0.1484 0.1585 'International Tables Vol C Tables 4.2.6.8 and 6.1.1.4'
F F 0.0171 0.0103 'International Tables Vol C Tables 4.2.6.8 and 6.1.1.4'
N N 0.0061 0.0033 'International Tables Vol C Tables 4.2.6.8 and 6.1.1.4'
O O 0.0106 0.0060 'International Tables Vol C Tables 4.2.6.8 and 6.1.1.4'
W W -0.8490 6.8722 'International Tables Vol C Tables 4.2.6.8 and 6.1.1.4'

loop_
_geom_angle_atom_site_label_1
_geom_angle_atom_site_label_2
_geom_angle_atom_site_label_3
_geom_angle
Cl1 W Cl2 156.46(18)
O1 W Cl1 81.4(4)
O1 W Cl2 80.0(4)
O1 W O2 70.4(4)
O2 W Cl1 78.9(4)
O2 W Cl2 81.4(4)
N1 W Cl1 97.2(5)
N1 W Cl2 97.8(5)
N1 W O1 92.5(6)
N1 W O2 162.8(6)
N2 W Cl1 97.5(5)
N2 W Cl2 96.4(5)
N2 W O1 163.5(7)
N2 W O2 93.2(7)
N2 W N1 103.9(8)
C1 O1 W 121.7(11)
C2 O1 W 114.8(11)
C2 O1 C1 110.3(15)
C3 O2 W 115.6(12)
C4 O2 W 120.9(11)
C4 O2 C3 110.5(14)
C5 N1 W 159.6(15)
C11 N2 W 162.9(17)
O1 C2 C3 107.3(17)
O2 C3 C2 107.4(16)
N1 C5 C10 122.2(17)
C6 C5 N1 123.2(16)
C6 C5 C10 114.6(16)
F1 C6 C5 116.9(16)
F1 C6 C7 118.1(17)
C7 C6 C5 124.9(18)
C8 C7 C6 116.1(19)
F2 C8 C9 117.5(17)
C7 C8 F2 118.3(19)
C7 C8 C9 124.2(18)
C10 C9 C8 115.9(17)
F3 C10 C5 117.4(17)
F3 C10 C9 118.4(16)
C9 C10 C5 124.2(18)
N2 C11 C12 122.9(19)
N2 C11 C16 122.2(18)
C16 C11 C12 114.9(18)
F4 C12 C11 117.7(18)
F4 C12 C13 118.6(18)
C13 C12 C11 123.7(19)
C14 C13 C12 116.8(18)
F5 C14 C13 118.4(19)
F5 C14 C15 118.1(19)
C13 C14 C15 123.4(18)
C14 C15 C16 116.9(19)
F6 C16 C11 117.4(18)
F6 C16 C15 118.3(19)
C11 C16 C15 124.3(19)

loop_
_geom_bond_atom_site_label_1
_geom_bond_atom_site_label_2
_geom_bond_distance
W Cl1 2.370(5)
W Cl2 2.377(5)
W O1 2.306(12)
W O2 2.324(13)
W N1 1.759(15)
W N2 1.749(15)
F1 C6 1.36(2)
F2 C8 1.37(2)
F3 C10 1.35(2)
F4 C12 1.36(2)
F5 C14 1.34(2)
F6 C16 1.35(2)
O1 C1 1.45(2)
O1 C2 1.45(2)
O2 C3 1.46(2)
O2 C4 1.43(2)
N1 C5 1.38(2)
N2 C11 1.38(2)
C2 C3 1.49(3)
C5 C6 1.38(2)
C5 C10 1.40(2)
C6 C7 1.38(2)
C7 C8 1.36(2)
C8 C9 1.38(2)
C9 C10 1.37(2)
C11 C12 1.41(3)
C11 C16 1.38(3)
C12 C13 1.39(3)
C13 C14 1.37(3)
C14 C15 1.38(3)
C15 C16 1.38(3)

loop_
_twin_individual_id
_twin_individual_mass_fraction_refined
_twin_individual_twin_lattice_type
_twin_individual_twin_matrix_11
_twin_individual_twin_matrix_12
_twin_individual_twin_matrix_13
_twin_individual_twin_matrix_21
_twin_individual_twin_matrix_22
_twin_individual_twin_matrix_23
_twin_individual_twin_matrix_31
_twin_individual_twin_matrix_32
_twin_individual_twin_matrix_33
1 0.7838(14) ref 1 0 0 0 1 0 0 0 1
2 0.2162(14) mt_II -1 0 0 0 -0.074 0.915 0 1.087 0.074
